data_7110973
loop_
_publ_author_name
'Robson, David A.'
'Rees, Leigh H.'
'Mountford, Philip'
'Schr\"oder, Martin'

_publ_section_title
;
 An unprecedented coordination mode for hemilabile pendant-arm
 1,4,7-triazacyclononanes and the synthesis of cationic organoaluminium
 complexes
;
_journal_issue 14
_journal_name_full 'Chemical Communications'
_journal_page_first 1269
_journal_paper_doi 10.1039/b003019h
_journal_year 2000
_chemical_compound_source 'synthesis as described'
_chemical_formula_moiety 'C34 H76 Al2  N6 O2'
_chemical_formula_structural 'C34 H76 AL2 N6 O2'
_chemical_formula_sum 'C34 H76 Al2 N6 O2'
_chemical_formula_weight 654.97
_chemical_name_systematic
;
 [Al2(L-2)Me4]
;
_space_group_IT_number 4
_symmetry_cell_setting monoclinic
_symmetry_space_group_name_Hall 'P 2yb'
_symmetry_space_group_name_H-M 'P 1 21 1'
_atom_sites_solution_hydrogens geom
_atom_sites_solution_primary direct
_atom_sites_solution_secondary difmap
_audit_creation_method SHELXL
_cell_angle_alpha 90.00
_cell_angle_beta 95.998(2)
_cell_angle_gamma 90.00
_cell_formula_units_Z 2
_cell_length_a 12.2690(5)
_cell_length_b 13.4100(6)
_cell_length_c 12.4290(4)
_cell_measurement_reflns_used 25
_cell_measurement_temperature 150(2)
_cell_measurement_theta_max 0
_cell_measurement_theta_min 0
_cell_volume 2033.71(14)
_computing_cell_refinement DENZO
_computing_data_collection 'Enraf-Nonius DIP2000 Software - XPRESS'
_computing_data_reduction 'DENZO & SCALEPACK'
_computing_molecular_graphics 'Ortep-3 for Windows (Farrugia, 1997)'
_computing_publication_material 'WinGX publication routines (Farrugia, 1998)'
_computing_structure_refinement 'SHELXL-93 (Sheldrick, 1993)'
_computing_structure_solution SIR-92
_diffrn_ambient_temperature 150(2)
_diffrn_measurement_device 'Enraf-Nonius DIP2000 Image Plate Diffractometer'
_diffrn_measurement_method 'Omega scans'
_diffrn_radiation_monochromator graphite
_diffrn_radiation_source 'fine-focus sealed tube'
_diffrn_radiation_type MoK\a
_diffrn_radiation_wavelength 0.71073
_diffrn_reflns_av_R_equivalents 0.0000
_diffrn_reflns_av_sigmaI/netI 0.0452
_diffrn_reflns_limit_h_max 15
_diffrn_reflns_limit_h_min 0
_diffrn_reflns_limit_k_max 16
_diffrn_reflns_limit_k_min 0
_diffrn_reflns_limit_l_max 15
_diffrn_reflns_limit_l_min -15
_diffrn_reflns_number 4232
_diffrn_reflns_theta_max 26.49
_diffrn_reflns_theta_min 1.67
_exptl_absorpt_coefficient_mu 0.106
_exptl_absorpt_correction_type none
_exptl_crystal_colour colourless
_exptl_crystal_density_diffrn 1.070
_exptl_crystal_density_meas ?
_exptl_crystal_density_method none
_exptl_crystal_description prism
_exptl_crystal_F_000 728
_exptl_crystal_size_max 0.3
_exptl_crystal_size_mid 0.3
_exptl_crystal_size_min 0.3
_refine_diff_density_max 0.462
_refine_diff_density_min -0.261
_refine_diff_density_rms 0.068
_refine_ls_abs_structure_details 'Flack H D (1983), Acta Cryst. A39, 876-881'
_refine_ls_abs_structure_Flack 0.09(28)
_refine_ls_extinction_method none
_refine_ls_goodness_of_fit_all 1.298
_refine_ls_goodness_of_fit_obs 1.311
_refine_ls_matrix_type full
_refine_ls_number_parameters 411
_refine_ls_number_reflns 4231
_refine_ls_number_restraints 1
_refine_ls_restrained_S_all 1.342
_refine_ls_restrained_S_obs 1.310
_refine_ls_R_factor_all 0.0726
_refine_ls_R_factor_obs 0.0691
_refine_ls_shift/esd_max 0.011
_refine_ls_shift/esd_mean 0.001
_refine_ls_structure_factor_coef Fsqd
_refine_ls_weighting_details 'w=1/[\s^2^(Fo^2^)+(0.0703P)^2^+1.6410P] where P=(Fo^2^+2Fc^2^)/3'
_refine_ls_weighting_scheme calc
_refine_ls_wR_factor_all 0.1740
_refine_ls_wR_factor_obs 0.1677
_reflns_number_observed 4128
_reflns_number_total 4232
_reflns_observed_criterion >2sigma(I)
_cod_data_source_file b003019hsup1.cif
_cod_data_source_block compound2
_cod_depositor_comments
;
The following automatic conversions were performed:

'_exptl_crystal_density_meas' value 'not measured' was changed to '?'
- the value is perceived as not measured.

Automatic conversion script
Id: cif_fix_values 3008 2015-01-20 13:52:24Z robertas 

The following automatic conversions were performed:

'_refine_ls_weighting_scheme' value 'calc
w=1/[\s^2^(Fo^2^)+(0.0703P)^2^+1.6410P] where P=(Fo^2^+2Fc^2^)/3' was
changed to 'calc'. New tag '_refine_ls_weighting_details' was
created. The value of the new tag was set to
'w=1/[\s^2^(Fo^2^)+(0.0703P)^2^+1.6410P] where P=(Fo^2^+2Fc^2^)/3'.

Automatic conversion script
Id: cif_fix_values 3143 2015-03-26 13:38:13Z robertas 
;
_cod_original_sg_symbol_H-M 'P 21'
_cod_database_code 7110973

loop_
_symmetry_equiv_pos_as_xyz
'x, y, z'
'-x, y+1/2, -z'

loop_
_atom_site_aniso_label
_atom_site_aniso_U_11
_atom_site_aniso_U_22
_atom_site_aniso_U_33
_atom_site_aniso_U_23
_atom_site_aniso_U_13
_atom_site_aniso_U_12
Al1 0.0199(6) 0.0144(6) 0.0138(6) 0.0006(5) 0.0011(5) -0.0012(6)
Al2 0.0160(6) 0.0166(6) 0.0147(6) 0.0018(5) 0.0005(5) -0.0022(5)
N1 0.026(2) 0.015(2) 0.019(2) 0.000(2) 0.003(2) 0.002(2)
C2 0.028(2) 0.018(2) 0.021(2) -0.002(2) 0.000(2) -0.003(2)
C3 0.028(2) 0.021(3) 0.031(3) 0.009(2) 0.007(2) -0.001(2)
N4 0.024(2) 0.027(2) 0.022(2) 0.002(2) 0.005(2) 0.003(2)
C41 0.035(3) 0.045(3) 0.023(2) 0.008(2) 0.012(2) 0.014(3)
C42 0.055(4) 0.055(4) 0.025(3) -0.007(3) 0.007(3) 0.013(3)
C43 0.047(4) 0.063(5) 0.035(3) 0.018(3) 0.018(3) 0.008(3)
C5 0.034(3) 0.033(3) 0.017(2) 0.006(2) 0.004(2) 0.005(2)
C6 0.026(2) 0.037(3) 0.025(2) 0.001(2) 0.000(2) 0.012(2)
N7 0.023(2) 0.029(2) 0.025(2) 0.004(2) 0.003(2) 0.005(2)
C71 0.031(3) 0.039(3) 0.031(3) 0.006(2) 0.008(2) 0.009(2)
C72 0.028(3) 0.075(5) 0.065(4) 0.006(4) 0.014(3) 0.009(3)
C73 0.064(4) 0.051(4) 0.041(3) 0.011(3) 0.022(3) 0.028(4)
C8 0.019(2) 0.032(3) 0.029(3) -0.001(2) 0.002(2) -0.002(2)
C9 0.021(2) 0.020(2) 0.021(2) 0.003(2) -0.001(2) 0.003(2)
C10 0.024(2) 0.018(2) 0.022(2) -0.005(2) 0.002(2) 0.004(2)
C11 0.024(2) 0.022(3) 0.019(2) 0.000(2) 0.008(2) 0.003(2)
C12 0.042(3) 0.033(3) 0.024(3) 0.000(2) 0.008(2) 0.013(2)
O13 0.026(2) 0.014(2) 0.0155(15) 0.0024(12) 0.0049(13) 0.0028(13)
C14 0.029(2) 0.022(3) 0.017(2) -0.004(2) -0.003(2) 0.007(2)
C15 0.022(2) 0.021(3) 0.039(3) 0.003(2) -0.001(2) -0.004(2)
N16 0.016(2) 0.019(2) 0.022(2) 0.003(2) -0.0001(15) -0.002(2)
C17 0.025(2) 0.019(2) 0.022(2) 0.000(2) -0.005(2) 0.002(2)
C18 0.029(2) 0.022(2) 0.020(2) 0.002(2) 0.000(2) 0.006(2)
N19 0.025(2) 0.020(2) 0.027(2) 0.002(2) 0.006(2) 0.007(2)
C191 0.027(2) 0.020(2) 0.030(3) 0.003(2) 0.008(2) 0.003(2)
C192 0.025(2) 0.035(3) 0.036(3) -0.001(2) 0.007(2) -0.002(2)
C193 0.029(3) 0.041(3) 0.033(3) 0.009(2) 0.012(2) 0.003(2)
C20 0.031(3) 0.018(3) 0.039(3) 0.002(2) 0.013(2) 0.003(2)
C21 0.033(3) 0.019(3) 0.036(3) -0.003(2) 0.012(2) 0.002(2)
N22 0.026(2) 0.018(2) 0.027(2) 0.000(2) 0.007(2) 0.001(2)
C221 0.036(3) 0.024(3) 0.030(3) -0.001(2) 0.010(2) 0.010(2)
C222 0.032(3) 0.035(3) 0.049(3) 0.007(3) 0.018(3) 0.009(2)
C223 0.056(4) 0.044(4) 0.040(3) -0.007(3) 0.021(3) 0.009(3)
C23 0.027(2) 0.024(3) 0.025(2) -0.003(2) 0.000(2) 0.000(2)
C24 0.018(2) 0.015(2) 0.023(2) 0.008(2) -0.001(2) 0.008(2)
C25 0.018(2) 0.020(2) 0.021(2) -0.004(2) 0.000(2) 0.002(2)
C26 0.020(2) 0.022(2) 0.016(2) -0.002(2) 0.000(2) -0.003(2)
C27 0.027(2) 0.030(3) 0.033(3) -0.002(2) 0.011(2) 0.000(2)
O28 0.019(2) 0.017(2) 0.018(2) 0.0068(13) 0.0054(13) 0.0036(13)
C29 0.031(2) 0.029(3) 0.015(2) -0.001(2) -0.001(2) -0.001(2)
C30 0.014(2) 0.025(3) 0.037(3) -0.004(2) 0.003(2) -0.004(2)

loop_
_atom_site_label
_atom_site_type_symbol
_atom_site_fract_x
_atom_site_fract_y
_atom_site_fract_z
_atom_site_U_iso_or_equiv
_atom_site_thermal_displace_type
_atom_site_occupancy
_atom_site_calc_flag
_atom_site_refinement_flags
Al1 Al 0.71753(11) 0.95307(10) 0.74961(10) 0.0161(3) Uani 1 d .
Al2 Al 0.71583(10) 1.12201(10) 0.59199(10) 0.0158(3) Uani 1 d .
N1 N 0.8669(3) 0.8556(3) 0.7579(3) 0.0198(8) Uani 1 d .
C2 C 0.8583(4) 0.7551(4) 0.8075(4) 0.0227(10) Uani 1 d .
H2A H 0.9273(4) 0.7206(4) 0.8037(4) 0.027 Uiso 1 calc R
H2B H 0.8023(4) 0.7178(4) 0.7637(4) 0.027 Uiso 1 calc R
C3 C 0.8317(4) 0.7519(4) 0.9234(4) 0.0263(11) Uani 1 d .
H3A H 0.7659(4) 0.7908(4) 0.9290(4) 0.032 Uiso 1 calc R
H3B H 0.8155(4) 0.6834(4) 0.9414(4) 0.032 Uiso 1 calc R
N4 N 0.9176(3) 0.7888(3) 1.0025(3) 0.0242(9) Uani 1 d .
C41 C 0.8778(5) 0.8070(5) 1.1080(4) 0.0337(13) Uani 1 d .
H41 H 0.8098(5) 0.8454(5) 1.0938(4) 0.040 Uiso 1 calc R
C42 C 0.9573(6) 0.8726(6) 1.1770(5) 0.045(2) Uani 1 d .
H42A H 0.9249(17) 0.8929(31) 1.2406(21) 0.067 Uiso 1 calc R
H42B H 0.9741(33) 0.9305(19) 1.1364(15) 0.067 Uiso 1 calc R
H42C H 1.0234(17) 0.8361(13) 1.1979(34) 0.067 Uiso 1 calc R
C43 C 0.8487(6) 0.7132(6) 1.1688(5) 0.047(2) Uani 1 d .
H43A H 0.8188(39) 0.7319(6) 1.2343(21) 0.071 Uiso 1 calc R
H43B H 0.9134(9) 0.6738(19) 1.1862(36) 0.071 Uiso 1 calc R
H43C H 0.7955(31) 0.6749(20) 1.1241(17) 0.071 Uiso 1 calc R
C5 C 1.0193(4) 0.7309(4) 1.0065(4) 0.0281(11) Uani 1 d .
H5A H 1.0041(4) 0.6687(4) 0.9678(4) 0.034 Uiso 1 calc R
H5B H 1.0430(4) 0.7145(4) 1.0813(4) 0.034 Uiso 1 calc R
C6 C 1.1132(4) 0.7845(5) 0.9579(4) 0.0292(11) Uani 1 d .
H6A H 1.1169(4) 0.8525(5) 0.9845(4) 0.035 Uiso 1 calc R
H6B H 1.1815(4) 0.7519(5) 0.9839(4) 0.035 Uiso 1 calc R
N7 N 1.1039(3) 0.7868(3) 0.8390(3) 0.0254(9) Uani 1 d .
C71 C 1.1963(5) 0.7400(5) 0.7908(5) 0.0332(12) Uani 1 d .
H71 H 1.1812(5) 0.7485(5) 0.7124(5) 0.040 Uiso 1 calc R
C72 C 1.3065(5) 0.7889(7) 0.8229(6) 0.055(2) Uani 1 d .
H72A H 1.3609(11) 0.7594(31) 0.7826(35) 0.083 Uiso 1 calc R
H72B H 1.3270(23) 0.7792(38) 0.8988(12) 0.083 Uiso 1 calc R
H72C H 1.3015(14) 0.8590(10) 0.8075(44) 0.083 Uiso 1 calc R
C73 C 1.1972(6) 0.6289(6) 0.8115(5) 0.051(2) Uani 1 d .
H73A H 1.2173(40) 0.6165(6) 0.8871(9) 0.076 Uiso 1 calc R
H73B H 1.2493(30) 0.5975(8) 0.7700(32) 0.076 Uiso 1 calc R
H73C H 1.1256(12) 0.6020(9) 0.7907(38) 0.076 Uiso 1 calc R
C8 C 1.0750(4) 0.8842(4) 0.7939(4) 0.0266(11) Uani 1 d .
H8A H 1.0836(4) 0.8833(4) 0.7172(4) 0.032 Uiso 1 calc R
H8B H 1.1258(4) 0.9331(4) 0.8277(4) 0.032 Uiso 1 calc R
C9 C 0.9590(4) 0.9169(4) 0.8085(4) 0.0208(10) Uani 1 d .
H9A H 0.9525(4) 0.9200(4) 0.8856(4) 0.025 Uiso 1 calc R
H9B H 0.9494(4) 0.9842(4) 0.7806(4) 0.025 Uiso 1 calc R
C10 C 0.8754(4) 0.8398(4) 0.6417(4) 0.0213(10) Uani 1 d .
H10A H 0.8196(4) 0.7930(4) 0.6129(4) 0.026 Uiso 1 calc R
H10B H 0.9465(4) 0.8116(4) 0.6320(4) 0.026 Uiso 1 calc R
C11 C 0.8610(4) 0.9377(4) 0.5807(4) 0.0213(10) Uani 1 d .
H11 H 0.9286(4) 0.9768(4) 0.5932(4) 0.026 Uiso 1 calc R
C12 C 0.8362(5) 0.9175(5) 0.4610(4) 0.0326(12) Uani 1 d .
H12A H 0.8935(19) 0.8772(27) 0.4366(8) 0.049 Uiso 1 calc R
H12B H 0.8319(34) 0.9796(5) 0.4223(5) 0.049 Uiso 1 calc R
H12C H 0.7676(18) 0.8829(28) 0.4481(6) 0.049 Uiso 1 calc R
O13 O 0.7751(3) 0.9893(2) 0.6236(2) 0.0183(7) Uani 1 d .
C14 C 0.7527(4) 1.0093(4) 0.8961(4) 0.0231(10) Uani 1 d .
H14A H 0.7981(26) 0.9633(13) 0.9398(10) 0.035 Uiso 1 calc R
H14B H 0.6861(4) 1.0206(26) 0.9286(12) 0.035 Uiso 1 calc R
H14C H 0.7910(27) 1.0713(14) 0.8913(4) 0.035 Uiso 1 calc R
C15 C 0.6090(4) 0.8448(4) 0.7256(5) 0.0273(11) Uani 1 d .
H15A H 0.5396(9) 0.8721(5) 0.6971(30) 0.041 Uiso 1 calc R
H15B H 0.6013(24) 0.8118(19) 0.7930(7) 0.041 Uiso 1 calc R
H15C H 0.6332(16) 0.7977(16) 0.6751(25) 0.041 Uiso 1 calc R
N16 N 0.6268(3) 1.2606(3) 0.6395(3) 0.0190(8) Uani 1 d .
C17 C 0.5905(4) 1.3326(4) 0.5514(4) 0.0226(10) Uani 1 d .
H17A H 0.5460(4) 1.3834(4) 0.5812(4) 0.027 Uiso 1 calc R
H17B H 0.5438(4) 1.2972(4) 0.4963(4) 0.027 Uiso 1 calc R
C18 C 0.6797(4) 1.3839(4) 0.4975(4) 0.0241(10) Uani 1 d .
H18A H 0.7310(4) 1.3339(4) 0.4774(4) 0.029 Uiso 1 calc R
H18B H 0.6471(4) 1.4152(4) 0.4315(4) 0.029 Uiso 1 calc R
N19 N 0.7403(3) 1.4594(3) 0.5640(3) 0.0239(9) Uani 1 d .
C191 C 0.8379(4) 1.4948(4) 0.5177(4) 0.0254(10) Uani 1 d .
H191 H 0.8772(4) 1.4353(4) 0.4972(4) 0.030 Uiso 1 calc R
C192 C 0.9137(4) 1.5484(5) 0.6019(5) 0.0315(12) Uani 1 d .
H19A H 0.9810(14) 1.5638(29) 0.5726(12) 0.047 Uiso 1 calc R
H19B H 0.9286(28) 1.5064(13) 0.6643(14) 0.047 Uiso 1 calc R
H19C H 0.8796(15) 1.6090(16) 0.6223(26) 0.047 Uiso 1 calc R
C193 C 0.8155(5) 1.5577(5) 0.4153(5) 0.0336(13) Uani 1 d .
H19D H 0.8836(5) 1.5741(28) 0.3880(20) 0.050 Uiso 1 calc R
H19E H 0.7785(32) 1.6180(15) 0.4320(8) 0.050 Uiso 1 calc R
H19F H 0.7702(30) 1.5207(13) 0.3617(13) 0.050 Uiso 1 calc R
C20 C 0.6706(4) 1.5382(4) 0.6011(5) 0.0285(11) Uani 1 d .
H20A H 0.5988(4) 1.5334(4) 0.5606(5) 0.034 Uiso 1 calc R
H20B H 0.7014(4) 1.6023(4) 0.5842(5) 0.034 Uiso 1 calc R
C21 C 0.6563(4) 1.5360(4) 0.7215(4) 0.0289(11) Uani 1 d .
H21A H 0.7279(4) 1.5266(4) 0.7613(4) 0.035 Uiso 1 calc R
H21B H 0.6296(4) 1.6008(4) 0.7416(4) 0.035 Uiso 1 calc R
N22 N 0.5826(3) 1.4598(3) 0.7569(3) 0.0233(8) Uani 1 d .
C221 C 0.5006(5) 1.5032(4) 0.8230(4) 0.0293(11) Uani 1 d .
H221 H 0.4699(5) 1.5619(4) 0.7839(4) 0.035 Uiso 1 calc R
C222 C 0.4064(5) 1.4315(5) 0.8318(5) 0.0379(14) Uani 1 d .
H22A H 0.3508(18) 1.4636(12) 0.8683(34) 0.057 Uiso 1 calc R
H22B H 0.4326(9) 1.3736(16) 0.8719(33) 0.057 Uiso 1 calc R
H22C H 0.3760(25) 1.4118(27) 0.7606(5) 0.057 Uiso 1 calc R
C223 C 0.5484(6) 1.5390(5) 0.9337(5) 0.046(2) Uani 1 d .
H22D H 0.4924(12) 1.5717(34) 0.9692(18) 0.068 Uiso 1 calc R
H22E H 0.6070(29) 1.5850(30) 0.9258(6) 0.068 Uiso 1 calc R
H22F H 0.5761(38) 1.4830(7) 0.9763(15) 0.068 Uiso 1 calc R
C23 C 0.6403(4) 1.3749(4) 0.8078(4) 0.0255(10) Uani 1 d .
H23A H 0.5888(4) 1.3353(4) 0.8439(4) 0.031 Uiso 1 calc R
H23B H 0.6959(4) 1.3991(4) 0.8627(4) 0.031 Uiso 1 calc R
C24 C 0.6950(4) 1.3077(3) 0.7306(4) 0.0189(9) Uani 1 d .
H24A H 0.7510(4) 1.3466(3) 0.7004(4) 0.023 Uiso 1 calc R
H24B H 0.7321(4) 1.2547(3) 0.7731(4) 0.023 Uiso 1 calc R
C25 C 0.5279(4) 1.2144(4) 0.6739(4) 0.0201(10) Uani 1 d .
H25A H 0.4815(4) 1.1907(4) 0.6111(4) 0.024 Uiso 1 calc R
H25B H 0.4869(4) 1.2633(4) 0.7108(4) 0.024 Uiso 1 calc R
C26 C 0.5594(4) 1.1280(4) 0.7492(3) 0.0198(9) Uani 1 d .
H26 H 0.5930(4) 1.1540(4) 0.8186(3) 0.024 Uiso 1 calc R
C27 C 0.4611(4) 1.0653(4) 0.7683(5) 0.0297(11) Uani 1 d .
H27A H 0.4094(16) 1.1053(9) 0.8020(30) 0.044 Uiso 1 calc R
H27B H 0.4841(6) 1.0103(18) 0.8147(27) 0.044 Uiso 1 calc R
H27C H 0.4274(20) 1.0404(26) 0.7004(6) 0.044 Uiso 1 calc R
O28 O 0.6384(3) 1.0719(2) 0.6995(3) 0.0179(7) Uani 1 d .
C29 C 0.6394(4) 1.1074(4) 0.4457(4) 0.0253(11) Uani 1 d .
H29A H 0.6275(28) 1.0380(4) 0.4299(12) 0.038 Uiso 1 calc R
H29B H 0.6833(15) 1.1360(26) 0.3940(5) 0.038 Uiso 1 calc R
H29C H 0.5702(15) 1.1412(25) 0.4419(10) 0.038 Uiso 1 calc R
C30 C 0.8624(4) 1.1859(4) 0.6065(5) 0.0252(11) Uani 1 d .
H30A H 0.8542(4) 1.2567(5) 0.5972(31) 0.038 Uiso 1 calc R
H30B H 0.9050(12) 1.1598(21) 0.5524(20) 0.038 Uiso 1 calc R
H30C H 0.8990(13) 1.1722(24) 0.6771(12) 0.038 Uiso 1 calc R

loop_
_atom_type_symbol
_atom_type_description
_atom_type_scat_dispersion_real
_atom_type_scat_dispersion_imag
_atom_type_scat_source
C C 0.0033 0.0016 'International Tables Vol C Tables 4.2.6.8 and 6.1.1.4'
H H 0.0000 0.0000 'International Tables Vol C Tables 4.2.6.8 and 6.1.1.4'
N N 0.0061 0.0033 'International Tables Vol C Tables 4.2.6.8 and 6.1.1.4'
O O 0.0106 0.0060 'International Tables Vol C Tables 4.2.6.8 and 6.1.1.4'
Al Al 0.0645 0.0514 'International Tables Vol C Tables 4.2.6.8 and 6.1.1.4'

loop_
_geom_angle_atom_site_label_1
_geom_angle_atom_site_label_2
_geom_angle_atom_site_label_3
_geom_angle
O13 Al1 O28 74.56(14)
O13 Al1 C15 112.2(2)
O28 Al1 C15 104.5(2)
O13 Al1 C14 127.9(2)
O28 Al1 C14 92.1(2)
C15 Al1 C14 120.0(2)
O13 Al1 N1 79.05(15)
O28 Al1 N1 151.0(2)
C15 Al1 N1 96.5(2)
C14 Al1 N1 94.7(2)
O13 Al1 Al2 39.09(11)
O28 Al1 Al2 36.59(10)
C15 Al1 Al2 120.0(2)
C14 Al1 Al2 107.5(2)
N1 Al1 Al2 114.88(11)
O28 Al2 O13 74.36(14)
O28 Al2 C29 113.7(2)
O13 Al2 C29 103.2(2)
O28 Al2 C30 128.4(2)
O13 Al2 C30 93.5(2)
C29 Al2 C30 117.9(2)
O28 Al2 N16 79.12(15)
O13 Al2 N16 151.33(15)
C29 Al2 N16 97.2(2)
C30 Al2 N16 94.5(2)
O28 Al2 Al1 38.68(10)
O13 Al2 Al1 36.79(10)
C29 Al2 Al1 120.0(2)
C30 Al2 Al1 108.8(2)
N16 Al2 Al1 114.89(11)
C10 N1 C9 111.5(4)
C10 N1 C2 106.9(4)
C9 N1 C2 114.2(4)
C10 N1 Al1 100.3(3)
C9 N1 Al1 106.2(3)
C2 N1 Al1 116.9(3)
N1 C2 C3 116.9(4)
N4 C3 C2 115.0(4)
C3 N4 C5 113.4(4)
C3 N4 C41 112.1(4)
C5 N4 C41 114.8(4)
N4 C41 C42 110.4(5)
N4 C41 C43 114.9(5)
C42 C41 C43 111.6(5)
N4 C5 C6 114.2(4)
N7 C6 C5 115.0(4)
C8 N7 C6 113.5(4)
C8 N7 C71 113.2(4)
C6 N7 C71 114.6(4)
N7 C71 C73 110.0(5)
N7 C71 C72 114.2(5)
C73 C71 C72 113.0(6)
N7 C8 C9 114.0(4)
N1 C9 C8 118.1(4)
N1 C10 C11 110.4(4)
O13 C11 C12 112.2(4)
O13 C11 C10 106.8(4)
C12 C11 C10 109.8(4)
C11 O13 Al1 123.9(3)
C11 O13 Al2 130.6(3)
Al1 O13 Al2 104.1(2)
C25 N16 C24 112.1(4)
C25 N16 C17 107.2(4)
C24 N16 C17 112.8(4)
C25 N16 Al2 99.5(3)
C24 N16 Al2 107.5(3)
C17 N16 Al2 117.0(3)
N16 C17 C18 116.5(4)
N19 C18 C17 114.6(4)
C191 N19 C18 113.1(4)
C191 N19 C20 114.8(4)
C18 N19 C20 113.5(4)
N19 C191 C192 110.7(4)
N19 C191 C193 115.1(4)
C192 C191 C193 111.1(5)
N19 C20 C21 115.2(4)
N22 C21 C20 116.5(4)
C23 N22 C21 113.0(4)
C23 N22 C221 113.2(4)
C21 N22 C221 111.7(4)
N22 C221 C223 114.0(5)
N22 C221 C222 110.9(5)
C223 C221 C222 111.2(5)
N22 C23 C24 114.6(4)
N16 C24 C23 119.0(4)
N16 C25 C26 109.8(4)
O28 C26 C27 111.5(4)
O28 C26 C25 106.2(3)
C27 C26 C25 111.5(4)
C26 O28 Al2 123.3(3)
C26 O28 Al1 129.7(3)
Al2 O28 Al1 104.7(2)

loop_
_geom_bond_atom_site_label_1
_geom_bond_atom_site_label_2
_geom_bond_distance
Al1 O13 1.849(3)
Al1 O28 1.935(3)
Al1 C15 1.972(5)
Al1 C14 1.977(5)
Al1 N1 2.245(4)
Al1 Al2 2.994(2)
Al2 O28 1.845(3)
Al2 O13 1.946(3)
Al2 C29 1.966(5)
Al2 C30 1.983(5)
Al2 N16 2.265(4)
N1 C10 1.474(6)
N1 C9 1.484(6)
N1 C2 1.490(6)
C2 C3 1.510(7)
C3 N4 1.452(7)
N4 C5 1.466(7)
N4 C41 1.467(7)
C41 C42 1.512(9)
C41 C43 1.530(9)
C5 C6 1.534(8)
C6 N7 1.471(6)
N7 C8 1.451(7)
N7 C71 1.477(7)
C71 C73 1.512(10)
C71 C72 1.519(9)
C8 C9 1.518(7)
C10 C11 1.517(7)
C11 O13 1.412(5)
C11 C12 1.512(7)
N16 C25 1.466(6)
N16 C24 1.477(6)
N16 C17 1.492(6)
C17 C18 1.508(7)
C18 N19 1.461(7)
N19 C191 1.460(6)
N19 C20 1.464(6)
C191 C192 1.507(8)
C191 C193 1.528(7)
C20 C21 1.525(7)
C21 N22 1.463(7)
N22 C23 1.451(7)
N22 C221 1.482(6)
C221 C223 1.516(9)
C221 C222 1.517(8)
C23 C24 1.522(7)
C25 C26 1.513(7)
C26 O28 1.419(6)
C26 C27 1.509(7)
